data_4317220
loop_
_publ_author_name
'Jeremy M. Smith'
'Jeffrey R. Long'

_publ_section_title
;
 First-Row Transition Metal Complexes of the Strongly Donating
 Pentadentate Ligand PY4Im
;
_journal_name_full 'Inorganic Chemistry'
_journal_page_first 11223
_journal_page_last 11230
_journal_paper_doi 10.1021/ic1018407
_journal_volume 49
_journal_year 2010
_chemical_formula_sum 'C36 H34 F12 Fe N8 O0 P2 S0'
_chemical_formula_weight 924.50
_space_group_IT_number 14
_symmetry_cell_setting monoclinic
_symmetry_space_group_name_Hall '-P 2yn'
_symmetry_space_group_name_H-M 'P 1 21/n 1'
_atom_sites_solution_hydrogens geom
_atom_sites_solution_primary direct
_atom_sites_solution_secondary difmap
_audit_creation_method SHELXL-97
_audit_update_record
;
2010-08-06 # Formatted by publCIF
;
_cell_angle_alpha 90.00
_cell_angle_beta 91.3780(10)
_cell_angle_gamma 90.00
_cell_formula_units_Z 4
_cell_length_a 13.3937(4)
_cell_length_b 14.7400(4)
_cell_length_c 19.0667(6)
_cell_measurement_temperature 293(2)
_cell_volume 3763.12(19)
_computing_structure_refinement 'SHELXL-97 (Sheldrick, 2008)'
_diffrn_ambient_temperature 293(2)
_diffrn_measured_fraction_theta_full 0.988
_diffrn_measured_fraction_theta_max 0.988
_diffrn_radiation_monochromator graphite
_diffrn_radiation_source 'fine-focus sealed tube'
_diffrn_radiation_type CuK\a
_diffrn_radiation_wavelength 1.54178
_diffrn_reflns_av_R_equivalents 0.0175
_diffrn_reflns_av_sigmaI/netI 0.0124
_diffrn_reflns_limit_h_max 14
_diffrn_reflns_limit_h_min -16
_diffrn_reflns_limit_k_max 17
_diffrn_reflns_limit_k_min -17
_diffrn_reflns_limit_l_max 17
_diffrn_reflns_limit_l_min -22
_diffrn_reflns_number 32931
_diffrn_reflns_theta_full 68.14
_diffrn_reflns_theta_max 68.14
_diffrn_reflns_theta_min 3.79
_exptl_absorpt_coefficient_mu 4.930
_exptl_absorpt_correction_T_max 0.7531
_exptl_absorpt_correction_T_min 0.6504
_exptl_absorpt_correction_type multi-scan
_exptl_absorpt_process_details SABABS
_exptl_crystal_colour Orange
_exptl_crystal_density_diffrn 1.632
_exptl_crystal_density_method 'not measured'
_exptl_crystal_description Block
_exptl_crystal_F_000 1880
_exptl_crystal_size_max 0.06
_exptl_crystal_size_mid 0.03
_exptl_crystal_size_min 0.03
_refine_diff_density_max 0.803
_refine_diff_density_min -0.418
_refine_diff_density_rms 0.057
_refine_ls_extinction_method none
_refine_ls_goodness_of_fit_ref 1.047
_refine_ls_hydrogen_treatment constr
_refine_ls_matrix_type full
_refine_ls_number_parameters 535
_refine_ls_number_reflns 6779
_refine_ls_number_restraints 0
_refine_ls_restrained_S_all 1.047
_refine_ls_R_factor_all 0.0331
_refine_ls_R_factor_gt 0.0325
_refine_ls_shift/su_max 0.008
_refine_ls_shift/su_mean 0.000
_refine_ls_structure_factor_coef Fsqd
_refine_ls_weighting_details 'calc w=1/[\s^2^(Fo^2^)+(0.0525P)^2^+3.6462P] where P=(Fo^2^+2Fc^2^)/3'
_refine_ls_weighting_scheme calc
_refine_ls_wR_factor_gt 0.0942
_refine_ls_wR_factor_ref 0.0949
_reflns_number_gt 6630
_reflns_number_total 6779
_reflns_threshold_expression >2\s(I)
_cod_data_source_file ic1018407_si_002_3.cif
_cod_data_source_block jms13a
_cod_database_code 4317220

loop_
_symmetry_equiv_pos_as_xyz
'x, y, z'
'-x+1/2, y+1/2, -z+1/2'
'-x, -y, -z'
'x-1/2, -y-1/2, z-1/2'

loop_
_atom_site_label
_atom_site_type_symbol
_atom_site_fract_x
_atom_site_fract_y
_atom_site_fract_z
_atom_site_U_iso_or_equiv
_atom_site_adp_type
_atom_site_occupancy
_atom_site_symmetry_multiplicity
_atom_site_calc_flag
_atom_site_refinement_flags
_atom_site_disorder_assembly
_atom_site_disorder_group
Fe1 Fe 0.63116(2) 0.393878(18) 0.679611(14) 0.01263(9) Uani 1 1 d . . .
P1 P 0.03456(4) 0.38796(3) 0.81800(3) 0.02030(13) Uani 1 1 d . . .
P2 P 0.15929(4) 0.61613(4) 0.59488(3) 0.02885(14) Uani 1 1 d . . .
F4 F -0.02354(10) 0.33518(10) 0.75564(7) 0.0377(3) Uani 1 1 d . . .
F6 F 0.11816(10) 0.41810(10) 0.76589(7) 0.0370(3) Uani 1 1 d . . .
F1 F 0.09677(12) 0.29838(9) 0.83687(8) 0.0426(4) Uani 1 1 d . . .
F8 F 0.04323(10) 0.61993(10) 0.57198(7) 0.0345(3) Uani 1 1 d . . .
F5 F 0.08940(10) 0.44082(9) 0.88116(7) 0.0339(3) Uani 1 1 d . . .
F3 F -0.02907(11) 0.47667(10) 0.79900(8) 0.0430(4) Uani 1 1 d . . .
F10 F 0.14901(12) 0.71147(10) 0.63227(9) 0.0474(4) Uani 1 1 d . . .
F9 F 0.13142(11) 0.56595(12) 0.66536(9) 0.0495(4) Uani 1 1 d . . .
F11 F 0.27569(11) 0.61060(11) 0.61482(10) 0.0511(4) Uani 1 1 d . . .
F2 F -0.04999(11) 0.35584(12) 0.87090(8) 0.0473(4) Uani 1 1 d . . .
F12 F 0.18516(12) 0.66530(11) 0.52254(8) 0.0475(4) Uani 1 1 d . . .
F7 F 0.16703(12) 0.52014(11) 0.55519(10) 0.0545(4) Uani 1 1 d . . .
N13 N 0.65353(11) 0.29874(11) 0.75407(8) 0.0155(3) Uani 1 1 d . . .
C54 C 0.53449(13) 0.55736(13) 0.62192(10) 0.0157(4) Uani 1 1 d . . .
N14 N 0.59880(11) 0.48904(10) 0.60669(8) 0.0151(3) Uani 1 1 d . . .
C32 C 0.53446(15) 0.13598(13) 0.53819(11) 0.0210(4) Uani 1 1 d . . .
H32 H 0.5122 0.0884 0.5098 0.025 Uiso 1 1 calc R . .
N15 N 0.65126(11) 0.50286(11) 0.74283(8) 0.0157(3) Uani 1 1 d . . .
N12 N 0.59614(11) 0.28369(10) 0.62083(8) 0.0148(3) Uani 1 1 d . . .
C16 C 0.95325(16) 0.41383(17) 0.60667(12) 0.0295(5) Uani 1 1 d . . .
H16A H 0.9788 0.3558 0.5928 0.044 Uiso 1 1 calc R . .
H16B H 0.9958 0.4390 0.6430 0.044 Uiso 1 1 calc R . .
H16C H 0.9515 0.4539 0.5670 0.044 Uiso 1 1 calc R . .
C5S C 0.2100(2) 0.2039(2) 0.52048(15) 0.0514(7) Uani 1 1 d . . .
H5S H 0.2164 0.2168 0.4730 0.062 Uiso 1 1 calc R . .
C34 C 0.56343(14) 0.63253(14) 0.51311(10) 0.0196(4) Uani 1 1 d . . .
H35 H 0.5527 0.6808 0.4824 0.024 Uiso 1 1 calc R . .
N21 N 0.44034(11) 0.47075(11) 0.70788(8) 0.0161(3) Uani 1 1 d . . .
N11 N 0.44165(11) 0.32728(11) 0.72243(8) 0.0164(3) Uani 1 1 d . . .
N16 N 0.77293(12) 0.39500(10) 0.65223(8) 0.0161(3) Uani 1 1 d . . .
C53 C 0.58246(14) 0.23468(13) 0.76493(10) 0.0161(4) Uani 1 1 d . . .
C7S C 0.2635(3) 0.0449(3) 0.49518(17) 0.0616(9) Uani 1 1 d . . .
H7S1 H 0.2077 0.0269 0.4658 0.092 Uiso 1 1 calc R . .
H7S2 H 0.2876 -0.0066 0.5214 0.092 Uiso 1 1 calc R . .
H7S3 H 0.3158 0.0677 0.4665 0.092 Uiso 1 1 calc R . .
C1S C 0.2222(2) 0.10089(18) 0.61593(15) 0.0391(6) Uani 1 1 d . . .
H1S H 0.2358 0.0434 0.6337 0.047 Uiso 1 1 calc R . .
C24 C 0.62769(14) 0.56287(13) 0.49644(10) 0.0187(4) Uani 1 1 d . . .
H25 H 0.6603 0.5630 0.4539 0.022 Uiso 1 1 calc R . .
C22 C 0.49263(14) 0.15147(13) 0.60306(10) 0.0188(4) Uani 1 1 d . . .
H22 H 0.4431 0.1132 0.6194 0.023 Uiso 1 1 calc R . .
C31 C 0.34528(14) 0.44752(14) 0.73025(10) 0.0195(4) Uani 1 1 d . . .
H31 H 0.2921 0.4867 0.7373 0.023 Uiso 1 1 calc R . .
C12 C 0.52552(13) 0.22457(13) 0.64317(10) 0.0161(4) Uani 1 1 d . . .
C33 C 0.68353(15) 0.15817(14) 0.85126(10) 0.0220(4) Uani 1 1 d . . .
H33 H 0.6932 0.1121 0.8841 0.026 Uiso 1 1 calc R . .
C14 C 0.64284(14) 0.49299(13) 0.54396(10) 0.0169(4) Uani 1 1 d . . .
H15 H 0.6857 0.4462 0.5320 0.020 Uiso 1 1 calc R . .
C11 C 0.49836(15) 0.39732(12) 0.70390(10) 0.0160(4) Uani 1 1 d . . .
C45 C 0.58306(15) 0.63848(14) 0.79350(10) 0.0208(4) Uani 1 1 d . . .
H44 H 0.5311 0.6802 0.7952 0.025 Uiso 1 1 calc R . .
C44 C 0.51515(14) 0.62892(13) 0.57671(10) 0.0182(4) Uani 1 1 d . . .
H45 H 0.4703 0.6742 0.5888 0.022 Uiso 1 1 calc R . .
C21 C 0.34606(14) 0.35653(14) 0.73957(10) 0.0200(4) Uani 1 1 d . . .
H21 H 0.2935 0.3206 0.7544 0.024 Uiso 1 1 calc R . .
C42 C 0.61016(15) 0.19302(13) 0.51669(10) 0.0195(4) Uani 1 1 d . . .
H42 H 0.6416 0.1828 0.4744 0.023 Uiso 1 1 calc R . .
C35 C 0.66645(16) 0.64773(14) 0.83745(11) 0.0232(4) Uani 1 1 d . . .
H34 H 0.6708 0.6948 0.8699 0.028 Uiso 1 1 calc R . .
C2 C 0.49102(13) 0.55697(12) 0.69489(10) 0.0163(4) Uani 1 1 d . . .
H2 H 0.4444 0.6077 0.6999 0.020 Uiso 1 1 calc R . .
C55 C 0.57821(14) 0.56649(13) 0.74716(10) 0.0166(4) Uani 1 1 d . . .
C1 C 0.48958(14) 0.23855(13) 0.71741(10) 0.0167(4) Uani 1 1 d . . .
H1 H 0.4427 0.1904 0.7299 0.020 Uiso 1 1 calc R . .
C25 C 0.74311(15) 0.58530(14) 0.83189(10) 0.0214(4) Uani 1 1 d . . .
H24 H 0.8007 0.5906 0.8598 0.026 Uiso 1 1 calc R . .
C26 C 0.85264(15) 0.40281(13) 0.63288(10) 0.0185(4) Uani 1 1 d . . .
C52 C 0.63827(14) 0.26525(13) 0.55894(10) 0.0168(4) Uani 1 1 d . . .
H52 H 0.6889 0.3031 0.5439 0.020 Uiso 1 1 calc R . .
C43 C 0.59525(15) 0.16407(13) 0.81178(10) 0.0195(4) Uani 1 1 d . . .
H43 H 0.5453 0.1209 0.8169 0.023 Uiso 1 1 calc R . .
C23 C 0.75656(15) 0.22249(14) 0.84052(10) 0.0212(4) Uani 1 1 d . . .
H23 H 0.8167 0.2202 0.8659 0.025 Uiso 1 1 calc R . .
C13 C 0.73950(14) 0.29036(13) 0.79165(10) 0.0178(4) Uani 1 1 d . . .
H13 H 0.7900 0.3324 0.7843 0.021 Uiso 1 1 calc R . .
C15 C 0.73291(14) 0.51511(13) 0.78440(10) 0.0178(4) Uani 1 1 d . . .
H14 H 0.7852 0.4740 0.7809 0.021 Uiso 1 1 calc R . .
C4S C 0.1794(2) 0.27172(19) 0.56549(18) 0.0500(7) Uani 1 1 d . . .
H4S H 0.1650 0.3293 0.5481 0.060 Uiso 1 1 calc R . .
C3S C 0.17021(19) 0.2541(2) 0.63525(15) 0.0438(6) Uani 1 1 d . . .
H3S H 0.1486 0.2992 0.6654 0.053 Uiso 1 1 calc R . .
C6S C 0.23137(19) 0.11737(18) 0.54478(14) 0.0373(6) Uani 1 1 d . . .
C2S C 0.1929(2) 0.1695(2) 0.66072(14) 0.0442(6) Uani 1 1 d . . .
H2S H 0.1886 0.1579 0.7085 0.053 Uiso 1 1 calc R . .
C9S C 0.0057(3) 0.8987(2) 0.5751(2) 0.0588(8) Uani 1 1 d . . .
N1S N -0.0314(3) 0.9318(3) 0.61981(19) 0.0863(10) Uani 1 1 d . . .
C8S C 0.0469(4) 0.8592(3) 0.5131(2) 0.0888(13) Uani 1 1 d . . .
H8S1 H 0.0201 0.7993 0.5064 0.133 Uiso 1 1 calc R . .
H8S2 H 0.1183 0.8557 0.5186 0.133 Uiso 1 1 calc R . .
H8S3 H 0.0299 0.8962 0.4732 0.133 Uiso 1 1 calc R . .

loop_
_atom_site_aniso_label
_atom_site_aniso_U_11
_atom_site_aniso_U_22
_atom_site_aniso_U_33
_atom_site_aniso_U_23
_atom_site_aniso_U_13
_atom_site_aniso_U_12
Fe1 0.01145(16) 0.01252(16) 0.01387(16) 0.00056(10) -0.00094(11) 0.00015(10)
P1 0.0193(3) 0.0203(3) 0.0212(3) 0.00068(19) -0.0021(2) -0.00248(18)
P2 0.0237(3) 0.0286(3) 0.0348(3) 0.0028(2) 0.0111(2) 0.0022(2)
F4 0.0398(8) 0.0429(8) 0.0301(7) -0.0090(6) -0.0034(6) -0.0114(6)
F6 0.0291(7) 0.0443(8) 0.0379(8) 0.0106(6) 0.0065(6) -0.0055(6)
F1 0.0561(9) 0.0261(7) 0.0454(8) 0.0083(6) -0.0034(7) 0.0077(6)
F8 0.0272(7) 0.0455(8) 0.0313(7) 0.0032(6) 0.0078(5) 0.0027(6)
F5 0.0385(7) 0.0305(7) 0.0319(7) -0.0004(5) -0.0123(6) -0.0071(6)
F3 0.0389(8) 0.0390(8) 0.0502(9) -0.0049(7) -0.0140(7) 0.0161(6)
F10 0.0504(9) 0.0404(8) 0.0516(9) -0.0145(7) 0.0026(7) 0.0016(7)
F9 0.0333(8) 0.0640(11) 0.0516(9) 0.0293(8) 0.0064(7) 0.0069(7)
F11 0.0230(7) 0.0570(10) 0.0735(12) 0.0058(8) 0.0053(7) 0.0001(6)
F2 0.0399(8) 0.0681(11) 0.0343(8) -0.0067(7) 0.0115(6) -0.0231(8)
F12 0.0445(9) 0.0540(9) 0.0451(9) 0.0094(7) 0.0245(7) -0.0026(7)
F7 0.0414(9) 0.0342(8) 0.0888(13) -0.0132(8) 0.0183(8) 0.0035(7)
N13 0.0154(7) 0.0165(8) 0.0145(7) -0.0007(6) 0.0004(6) 0.0018(6)
C54 0.0137(8) 0.0153(9) 0.0180(9) -0.0018(7) -0.0033(7) -0.0016(7)
N14 0.0137(7) 0.0147(7) 0.0167(7) -0.0006(6) -0.0028(6) -0.0020(6)
C32 0.0236(10) 0.0152(9) 0.0238(10) -0.0025(8) -0.0065(8) 0.0022(8)
N15 0.0153(7) 0.0165(8) 0.0152(7) 0.0018(6) -0.0003(6) -0.0012(6)
N12 0.0138(7) 0.0144(7) 0.0159(7) 0.0016(6) -0.0028(6) 0.0019(6)
C16 0.0177(10) 0.0402(12) 0.0308(12) 0.0027(10) 0.0044(9) -0.0017(9)
C5S 0.0585(18) 0.0591(18) 0.0371(14) 0.0152(13) 0.0107(13) 0.0166(15)
C34 0.0201(9) 0.0177(9) 0.0206(10) 0.0038(8) -0.0067(7) -0.0018(8)
N21 0.0141(7) 0.0160(8) 0.0183(8) -0.0010(6) -0.0009(6) 0.0001(6)
N11 0.0138(7) 0.0167(8) 0.0188(8) 0.0009(6) 0.0003(6) -0.0002(6)
N16 0.0172(9) 0.0140(8) 0.0169(8) 0.0009(6) -0.0018(6) 0.0003(6)
C53 0.0158(9) 0.0169(9) 0.0157(9) -0.0007(7) 0.0021(7) 0.0009(7)
C7S 0.0585(19) 0.074(2) 0.0516(18) -0.0263(16) -0.0148(15) 0.0283(17)
C1S 0.0367(14) 0.0378(14) 0.0431(15) 0.0101(11) 0.0052(11) 0.0038(10)
C24 0.0188(9) 0.0208(10) 0.0164(9) 0.0005(8) -0.0024(7) -0.0028(7)
C22 0.0178(9) 0.0147(9) 0.0239(10) 0.0025(8) -0.0036(7) -0.0003(7)
C31 0.0127(9) 0.0238(10) 0.0222(9) -0.0019(8) 0.0021(7) 0.0021(7)
C12 0.0148(8) 0.0147(9) 0.0188(9) 0.0029(7) -0.0024(7) 0.0022(7)
C33 0.0274(10) 0.0205(10) 0.0182(9) 0.0044(8) 0.0004(8) 0.0044(8)
C14 0.0156(9) 0.0165(9) 0.0184(9) -0.0015(7) -0.0015(7) -0.0008(7)
C11 0.0173(9) 0.0155(9) 0.0149(9) -0.0001(7) -0.0026(7) -0.0005(7)
C45 0.0220(10) 0.0179(9) 0.0224(10) -0.0018(8) -0.0003(8) 0.0006(8)
C44 0.0166(9) 0.0163(9) 0.0214(10) -0.0014(8) -0.0054(7) 0.0014(7)
C21 0.0135(9) 0.0240(10) 0.0226(10) 0.0012(8) 0.0017(7) -0.0014(8)
C42 0.0232(10) 0.0185(9) 0.0167(9) -0.0004(7) -0.0021(7) 0.0053(8)
C35 0.0296(11) 0.0189(10) 0.0209(10) -0.0038(8) -0.0011(8) -0.0042(8)
C2 0.0151(9) 0.0143(9) 0.0194(9) -0.0010(7) -0.0012(7) 0.0006(7)
C55 0.0166(9) 0.0165(9) 0.0169(9) 0.0012(7) 0.0006(7) -0.0014(7)
C1 0.0155(9) 0.0146(9) 0.0198(9) 0.0015(7) 0.0010(7) -0.0005(7)
C25 0.0218(10) 0.0226(10) 0.0195(10) 0.0022(8) -0.0054(8) -0.0047(8)
C26 0.0195(11) 0.0175(9) 0.0185(9) 0.0016(7) -0.0026(8) 0.0007(7)
C52 0.0161(9) 0.0176(9) 0.0167(9) 0.0028(7) -0.0009(7) 0.0030(7)
C43 0.0215(9) 0.0188(9) 0.0183(9) 0.0018(8) 0.0038(7) 0.0004(8)
C23 0.0208(9) 0.0237(10) 0.0188(9) 0.0007(8) -0.0038(8) 0.0040(8)
C13 0.0154(9) 0.0196(9) 0.0184(9) -0.0019(7) -0.0005(7) 0.0009(7)
C15 0.0160(9) 0.0191(9) 0.0182(9) 0.0031(7) -0.0020(7) -0.0019(7)
C4S 0.0465(16) 0.0322(14) 0.072(2) 0.0100(14) 0.0102(14) 0.0057(12)
C3S 0.0322(13) 0.0498(16) 0.0492(16) -0.0172(13) -0.0029(11) 0.0031(11)
C6S 0.0329(13) 0.0442(15) 0.0346(13) -0.0029(11) -0.0025(10) 0.0079(10)
C2S 0.0379(14) 0.0595(18) 0.0353(13) -0.0017(12) 0.0065(11) 0.0079(13)
C9S 0.064(2) 0.0541(19) 0.058(2) 0.0007(15) 0.0092(17) 0.0090(15)
N1S 0.094(3) 0.099(3) 0.066(2) -0.014(2) 0.0009(19) 0.017(2)
C8S 0.100(3) 0.085(3) 0.082(3) 0.006(2) 0.027(2) 0.026(3)

loop_
_atom_type_symbol
_atom_type_description
_atom_type_scat_dispersion_real
_atom_type_scat_dispersion_imag
_atom_type_scat_source
C C 0.0181 0.0091 'International Tables Vol C Tables 4.2.6.8 and 6.1.1.4'
H H 0.0000 0.0000 'International Tables Vol C Tables 4.2.6.8 and 6.1.1.4'
N N 0.0311 0.0180 'International Tables Vol C Tables 4.2.6.8 and 6.1.1.4'
O O 0.0492 0.0322 'International Tables Vol C Tables 4.2.6.8 and 6.1.1.4'
F F 0.0727 0.0534 'International Tables Vol C Tables 4.2.6.8 and 6.1.1.4'
S S 0.3331 0.5567 'International Tables Vol C Tables 4.2.6.8 and 6.1.1.4'
Fe Fe -1.1336 3.1974 'International Tables Vol C Tables 4.2.6.8 and 6.1.1.4'
P P 0.2955 0.4335 'International Tables Vol C Tables 4.2.6.8 and 6.1.1.4'

loop_
_geom_angle_atom_site_label_1
_geom_angle_atom_site_label_2
_geom_angle_atom_site_label_3
_geom_angle
_geom_angle_site_symmetry_1
_geom_angle_site_symmetry_3
_geom_angle_publ_flag
C11 Fe1 N16 177.81(7) . . ?
C11 Fe1 N13 88.30(7) . . ?
N16 Fe1 N13 93.69(6) . . ?
C11 Fe1 N14 87.79(7) . . ?
N16 Fe1 N14 90.23(6) . . ?
N13 Fe1 N14 176.08(6) . . ?
C11 Fe1 N12 87.09(7) . . ?
N16 Fe1 N12 94.11(6) . . ?
N13 Fe1 N12 81.95(6) . . ?
N14 Fe1 N12 97.67(6) . . ?
C11 Fe1 N15 86.79(7) . . ?
N16 Fe1 N15 92.04(6) . . ?
N13 Fe1 N15 96.75(6) . . ?
N14 Fe1 N15 83.20(6) . . ?
N12 Fe1 N15 173.78(6) . . ?
F6 P1 F3 90.55(8) . . ?
F6 P1 F1 90.02(8) . . ?
F3 P1 F1 179.17(9) . . ?
F6 P1 F5 90.98(8) . . ?
F3 P1 F5 90.28(8) . . ?
F1 P1 F5 90.31(8) . . ?
F6 P1 F2 179.19(9) . . ?
F3 P1 F2 90.19(9) . . ?
F1 P1 F2 89.24(9) . . ?
F5 P1 F2 89.35(8) . . ?
F6 P1 F4 90.50(8) . . ?
F3 P1 F4 88.98(8) . . ?
F1 P1 F4 90.41(8) . . ?
F5 P1 F4 178.36(8) . . ?
F2 P1 F4 89.18(8) . . ?
F10 P2 F9 90.44(10) . . ?
F10 P2 F11 91.90(9) . . ?
F9 P2 F11 91.31(9) . . ?
F10 P2 F12 90.51(9) . . ?
F9 P2 F12 178.45(10) . . ?
F11 P2 F12 89.88(9) . . ?
F10 P2 F8 89.85(8) . . ?
F9 P2 F8 90.04(8) . . ?
F11 P2 F8 177.79(9) . . ?
F12 P2 F8 88.74(8) . . ?
F10 P2 F7 178.22(10) . . ?
F9 P2 F7 90.43(10) . . ?
F11 P2 F7 89.63(9) . . ?
F12 P2 F7 88.58(9) . . ?
F8 P2 F7 88.60(8) . . ?
C13 N13 C53 116.60(16) . . ?
C13 N13 Fe1 123.36(13) . . ?
C53 N13 Fe1 119.88(12) . . ?
N14 C54 C44 122.79(17) . . ?
N14 C54 C2 116.78(16) . . ?
C44 C54 C2 120.19(17) . . ?
C14 N14 C54 116.76(16) . . ?
C14 N14 Fe1 123.44(13) . . ?
C54 N14 Fe1 119.65(12) . . ?
C42 C32 C22 118.49(18) . . ?
C15 N15 C55 116.56(16) . . ?
C15 N15 Fe1 123.48(13) . . ?
C55 N15 Fe1 119.90(12) . . ?
C52 N12 C12 116.95(16) . . ?
C52 N12 Fe1 123.43(13) . . ?
C12 N12 Fe1 119.61(13) . . ?
C6S C5S C4S 121.3(3) . . ?
C24 C34 C44 118.55(18) . . ?
C11 N21 C31 110.79(16) . . ?
C11 N21 C2 114.89(15) . . ?
C31 N21 C2 134.01(16) . . ?
C11 N11 C21 110.73(16) . . ?
C11 N11 C1 114.92(15) . . ?
C21 N11 C1 134.27(16) . . ?
C26 N16 Fe1 173.58(15) . . ?
N13 C53 C43 123.09(17) . . ?
N13 C53 C1 116.63(16) . . ?
C43 C53 C1 120.04(17) . . ?
C2S C1S C6S 120.5(2) . . ?
C34 C24 C14 119.01(18) . . ?
C12 C22 C32 119.29(18) . . ?
C21 C31 N21 106.22(16) . . ?
N12 C12 C22 122.57(17) . . ?
N12 C12 C1 116.25(16) . . ?
C22 C12 C1 121.02(17) . . ?
C23 C33 C43 118.26(18) . . ?
N14 C14 C24 123.57(18) . . ?
N11 C11 N21 106.03(17) . . ?
N11 C11 Fe1 127.02(14) . . ?
N21 C11 Fe1 126.93(14) . . ?
C55 C45 C35 119.13(19) . . ?
C54 C44 C34 119.29(18) . . ?
C31 C21 N11 106.22(16) . . ?
C52 C42 C32 119.06(18) . . ?
C25 C35 C45 118.44(19) . . ?
N21 C2 C54 110.30(15) . . ?
N21 C2 C55 108.68(15) . . ?
C54 C2 C55 107.09(15) . . ?
N15 C55 C45 123.10(17) . . ?
N15 C55 C2 116.00(16) . . ?
C45 C55 C2 120.84(17) . . ?
N11 C1 C12 109.38(15) . . ?
N11 C1 C53 110.40(15) . . ?
C12 C1 C53 106.06(14) . . ?
C15 C25 C35 119.13(18) . . ?
N16 C26 C16 178.6(2) . . ?
N12 C52 C42 123.50(18) . . ?
C53 C43 C33 119.27(18) . . ?
C33 C23 C13 119.37(18) . . ?
N13 C13 C23 123.38(18) . . ?
N15 C15 C25 123.56(18) . . ?
C3S C4S C5S 120.1(3) . . ?
C4S C3S C2S 119.7(3) . . ?
C5S C6S C1S 117.8(2) . . ?
C5S C6S C7S 120.4(3) . . ?
C1S C6S C7S 121.8(3) . . ?
C3S C2S C1S 120.6(3) . . ?
N1S C9S C8S 174.9(4) . . ?

loop_
_geom_bond_atom_site_label_1
_geom_bond_atom_site_label_2
_geom_bond_distance
_geom_bond_site_symmetry_2
_geom_bond_publ_flag
Fe1 C11 1.849(2) . ?
Fe1 N16 1.9814(17) . ?
Fe1 N13 2.0128(16) . ?
Fe1 N14 2.0148(16) . ?
Fe1 N12 2.0220(16) . ?
Fe1 N15 2.0225(16) . ?
P1 F6 1.5786(14) . ?
P1 F3 1.5976(14) . ?
P1 F1 1.5978(14) . ?
P1 F5 1.5981(13) . ?
P1 F2 1.6059(14) . ?
P1 F4 1.6063(13) . ?
P2 F10 1.5832(16) . ?
P2 F9 1.5864(15) . ?
P2 F11 1.5978(16) . ?
P2 F12 1.6033(15) . ?
P2 F8 1.6056(15) . ?
P2 F7 1.6090(16) . ?
N13 C13 1.347(2) . ?
N13 C53 1.360(2) . ?
C54 N14 1.361(2) . ?
C54 C44 1.383(3) . ?
C54 C2 1.521(3) . ?
N14 C14 1.348(2) . ?
C32 C42 1.387(3) . ?
C32 C22 1.389(3) . ?
N15 C15 1.347(2) . ?
N15 C55 1.359(2) . ?
N12 C52 1.348(2) . ?
N12 C12 1.362(2) . ?
C16 C26 1.458(3) . ?
C5S C6S 1.384(4) . ?
C5S C4S 1.386(4) . ?
C34 C24 1.382(3) . ?
C34 C44 1.389(3) . ?
N21 C11 1.336(2) . ?
N21 C31 1.395(2) . ?
N21 C2 1.465(2) . ?
N11 C11 1.334(2) . ?
N11 C21 1.397(2) . ?
N11 C1 1.461(2) . ?
N16 C26 1.144(3) . ?
C53 C43 1.380(3) . ?
C53 C1 1.522(3) . ?
C7S C6S 1.497(4) . ?
C1S C2S 1.386(4) . ?
C1S C6S 1.386(4) . ?
C24 C14 1.384(3) . ?
C22 C12 1.387(3) . ?
C31 C21 1.353(3) . ?
C12 C1 1.520(3) . ?
C33 C23 1.381(3) . ?
C33 C43 1.389(3) . ?
C45 C55 1.381(3) . ?
C45 C35 1.387(3) . ?
C42 C52 1.382(3) . ?
C35 C25 1.385(3) . ?
C2 C55 1.523(2) . ?
C25 C15 1.380(3) . ?
C23 C13 1.382(3) . ?
C4S C3S 1.364(4) . ?
C3S C2S 1.369(4) . ?
C9S N1S 1.111(5) . ?
C9S C8S 1.438(5) . ?
